data_7062406
loop_
_publ_author_name
'Middya, Puspendu'
'Karmakar, Mainak'
'Gomila, Rosa M.'
'Drew, Michael G. B.'
'Frontera, Antonio'
'Chattopadhyay, Shouvik'

_publ_section_title
;
 The importance of spodium bonds, H-bonds and \p-stacking interactions in
 the solid state structures of four zinc complexes with tetradentate
 secondary diamine ligands
;
_journal_issue 19
_journal_name_full 'New Journal of Chemistry'
_journal_page_first 9346
_journal_page_last 9363
_journal_paper_doi 10.1039/D2NJ05490F
_journal_volume 47
_journal_year 2023
_chemical_formula_moiety 'C38 H42 Cl4 N4 O8 Zn3, 2(C2 H6 O S)'
_chemical_formula_sum 'C42 H54 Cl4 N4 O10 S2 Zn3'
_chemical_formula_weight 1176.98
_space_group_crystal_system triclinic
_space_group_IT_number 2
_space_group_name_Hall '-P 1'
_space_group_name_H-M_alt 'P -1'
_symmetry_Int_Tables_number 2
_audit_creation_date 2023-03-24
_audit_creation_method
;
Olex2 1.5-dev
(compiled 2023.03.22 svn.r9e3d6a89 for OlexSys, GUI svn.r6444)
;
_audit_update_record
;
2023-03-30 deposited with the CCDC.	2023-04-03 downloaded from the CCDC.
;
_cell_angle_alpha 66.030(1)
_cell_angle_beta 73.559(1)
_cell_angle_gamma 77.067(1)
_cell_formula_units_Z 1
_cell_length_a 10.2601(2)
_cell_length_b 11.4484(2)
_cell_length_c 12.6143(3)
_cell_measurement_reflns_used 900
_cell_measurement_temperature 273(2)
_cell_measurement_theta_max 29.631
_cell_measurement_theta_min 2.126
_cell_volume 1288.50(5)
_computing_cell_refinement 'SAINT (Bruker, 2000)'
_computing_data_collection 'SMART (Bruker, 2000)'
_computing_data_reduction SAINT
_computing_molecular_graphics 'Olex2 1.5-dev (Dolomanov et al., 2009)'
_computing_publication_material 'Olex2 1.5-dev (Dolomanov et al., 2009)'
_computing_structure_refinement 'olex2.refine 1.5-dev (Bourhis et al., 2015)'
_computing_structure_solution 'SHELXT 2014/5 (Sheldrick, 2014)'
_diffrn_ambient_temperature 273.15
_diffrn_measured_fraction_theta_full 0.9940
_diffrn_measured_fraction_theta_max 0.9948
_diffrn_measurement_device_type 'BRUKER D8 QUEST AREA DETECTOR'
_diffrn_radiation_type 'Mo K\a'
_diffrn_radiation_wavelength 0.71073
_diffrn_reflns_av_R_equivalents 0.0347
_diffrn_reflns_av_unetI/netI 0.0193
_diffrn_reflns_Laue_measured_fraction_full 0.9940
_diffrn_reflns_Laue_measured_fraction_max 0.9948
_diffrn_reflns_limit_h_max 14
_diffrn_reflns_limit_h_min -14
_diffrn_reflns_limit_k_max 15
_diffrn_reflns_limit_k_min -15
_diffrn_reflns_limit_l_max 17
_diffrn_reflns_limit_l_min -17
_diffrn_reflns_number 54979
_diffrn_reflns_point_group_measured_fraction_full 0.9940
_diffrn_reflns_point_group_measured_fraction_max 0.9948
_diffrn_reflns_theta_full 25.2417
_diffrn_reflns_theta_max 29.63
_diffrn_reflns_theta_min 2.13
_exptl_absorpt_coefficient_mu 1.729
_exptl_absorpt_correction_T_max 0.708
_exptl_absorpt_correction_T_min 0.542
_exptl_absorpt_correction_type multi-scan
_exptl_absorpt_process_details SADABS
_exptl_crystal_colour colourless
_exptl_crystal_colour_primary colourless
_exptl_crystal_density_diffrn 1.517
_exptl_crystal_description block
_exptl_crystal_F_000 604
_exptl_crystal_size_max 0.4
_exptl_crystal_size_mid 0.3
_exptl_crystal_size_min 0.2
_refine_diff_density_max 0.6617
_refine_diff_density_min -0.5900
_refine_diff_density_rms 0.0582
_refine_ls_d_res_high 0.7188
_refine_ls_d_res_low 9.5804
_refine_ls_extinction_coef 0.0062(14)
_refine_ls_extinction_expression Fc^*^=kFc[1+0.001xFc^2^\l^3^/sin(2\q)]^-1/4^
_refine_ls_goodness_of_fit_ref 1.0728
_refine_ls_hydrogen_treatment mixed
_refine_ls_matrix_type full
_refine_ls_number_constraints 50
_refine_ls_number_parameters 323
_refine_ls_number_reflns 7238
_refine_ls_number_restraints 19
_refine_ls_restrained_S_all 1.0702
_refine_ls_R_factor_all 0.0422
_refine_ls_R_factor_gt 0.0315
_refine_ls_shift/su_max 0.0020
_refine_ls_shift/su_mean 0.0001
_refine_ls_structure_factor_coef Fsqd
_refine_ls_weighting_details 'w=1/[\s^2^(Fo^2^)+(0.0340P)^2^+0.6008P] where P=(Fo^2^+2Fc^2^)/3'
_refine_ls_weighting_scheme calc
_refine_ls_wR_factor_gt 0.0779
_refine_ls_wR_factor_ref 0.0880
_reflns_Friedel_coverage 0.0
_reflns_limit_h_max 14
_reflns_limit_h_min -13
_reflns_limit_k_max 15
_reflns_limit_k_min -14
_reflns_limit_l_max 17
_reflns_limit_l_min 0
_reflns_number_gt 5996
_reflns_number_total 7272
_reflns_threshold_expression I>=2u(I)
_cod_data_source_file d2nj05490f2.cif
_cod_data_source_block 1
_cod_depositor_comments 'Adding full bibliography for 7062406--7062409.cif.'
_cod_database_code 7062406
_olex2_refinement_description
;
1. Fixed Uiso
 At 1.2 times of:
  All C(H) groups, All C(H,H) groups, All N(H) groups
 At 1.5 times of:
  All C(H,H,H) groups
2. Restrained distances
 Zn1-O5A \\sim Zn1-O5b
 with sigma of 0.02
 O5A-S1 \\sim O5b-S1a
 with sigma of 0.02
 S1-C20 \\sim S1a-C20a
 with sigma of 0.02
 S1-C21 \\sim S1a-C21a
 with sigma of 0.02
 Zn1-S1 \\sim Zn1-S1a
 with sigma of 0.04
 O5A-C20 \\sim O5b-C20a
 with sigma of 0.04
 O5A-C21 \\sim O5b-C21a
 with sigma of 0.04
 C20-C21 \\sim C20a-C21a
 with sigma of 0.04
3. Uiso/Uaniso restraints and constraints
O5b \\sim S1a \\sim C21a \\sim C20a: within 2A with sigma of 0.04 and sigma for
terminal atoms of 0.08 within 2A
4. Rigid body (RIGU) restrains
 O5b, S1a, C21a, C20a
 with sigma for 1-2 distances of 0.004 and sigma for 1-3 distances of 0.004
5. Others
 Sof(O5b)=Sof(C20a)=Sof(S1a)=Sof(C21a)=Sof(H20d)=Sof(H20e)=Sof(H20f)=Sof(H21d)=
 Sof(H21e)=Sof(H21f)=1-FVAR(1)
 Sof(O5A)=Sof(C20)=Sof(S1)=Sof(C21)=Sof(H20a)=Sof(H20b)=Sof(H20c)=Sof(H21a)=
 Sof(H21b)=Sof(H21c)=FVAR(1)
6.a Secondary CH2 refined with riding coordinates:
 C7(H7a,H7b), C8(H8a,H8b), C9(H9a,H9b), C10(H10a,H10b), C11(H11a,H11b)
6.b Me refined with riding coordinates:
 C20a(H20f,H20d,H20e)
6.c Aromatic/amide H refined with riding coordinates:
 C2(H2a), C3(H3), C5(H5), C13(H13), C15(H15), C16(H16)
6.d Idealised Me refined as rotating group:
 C19(H19a,H19b,H19c), C20(H20a,H20b,H20c), C21(H21a,H21b,H21c), C21a(H21d,H21e,
 H21f)
;
_olex2_submission_special_instructions 'No special instructions were received'

loop_
_space_group_symop_id
_space_group_symop_operation_xyz
1 x,y,z
2 -x,-y,-z

loop_
_atom_site_label
_atom_site_type_symbol
_atom_site_fract_x
_atom_site_fract_y
_atom_site_fract_z
_atom_site_U_iso_or_equiv
_atom_site_adp_type
_atom_site_occupancy
_atom_site_site_symmetry_order
_atom_site_refinement_flags_posn
_atom_site_refinement_flags_adp
_atom_site_refinement_flags_occupancy
_atom_site_disorder_group
Zn1 Zn 0.27046(2) 0.60190(2) 0.665402(18) 0.04192(8) Uani 1.000000 1 D . . .
Zn2 Zn 0.5 0.5 0.5 0.04308(9) Uani 1.000000 2 S T P .
Cl1 Cl 0.82061(8) 0.94239(7) 0.62037(9) 0.0920(3) Uani 1.000000 1 . . . .
Cl2 Cl 0.21069(9) -0.08059(8) 0.98314(9) 0.1074(3) Uani 1.000000 1 . . . .
O1 O 0.46931(13) 0.62772(14) 0.58248(13) 0.0492(3) Uani 1.000000 1 . . . .
O2 O 0.34154(14) 0.42996(13) 0.64141(12) 0.0486(3) Uani 1.000000 1 . . . .
O3 O 0.16674(14) 0.69020(15) 0.53666(12) 0.0520(3) Uani 1.000000 1 . . . .
O4 O 0.33541(15) 0.62646(15) 0.40709(12) 0.0535(3) Uani 1.000000 1 . . . .
N1 N 0.25842(16) 0.74837(17) 0.72997(16) 0.0466(4) Uani 1.000000 1 . . . .
H1 H 0.294(2) 0.714(2) 0.792(2) 0.0560(4) Uiso 1.000000 1 R . . .
N2 N 0.11049(16) 0.51393(17) 0.80403(14) 0.0444(3) Uani 1.000000 1 . . . .
H2 H 0.145(2) 0.476(2) 0.866(2) 0.0533(4) Uiso 1.000000 1 R . . .
C1 C 0.54955(19) 0.69857(19) 0.59102(16) 0.0426(4) Uani 1.000000 1 . . . .
C2 C 0.6924(2) 0.6681(2) 0.56952(19) 0.0515(5) Uani 1.000000 1 . . . .
H2a H 0.7318(2) 0.5965(2) 0.54913(19) 0.0618(5) Uiso 1.000000 1 R . . .
C3 C 0.7762(2) 0.7419(2) 0.5779(2) 0.0555(5) Uani 1.000000 1 . . . .
H3 H 0.8708(2) 0.7206(2) 0.5630(2) 0.0666(6) Uiso 1.000000 1 R . . .
C4 C 0.7176(2) 0.8472(2) 0.6087(2) 0.0571(5) Uani 1.000000 1 . . . .
C5 C 0.5779(2) 0.8809(2) 0.6291(2) 0.0572(5) Uani 1.000000 1 . . . .
H5 H 0.5403(2) 0.9534(2) 0.6484(2) 0.0686(6) Uiso 1.000000 1 R . . .
C6 C 0.4925(2) 0.80733(19) 0.62122(19) 0.0469(4) Uani 1.000000 1 . . . .
C7 C 0.3408(2) 0.8491(2) 0.6380(2) 0.0549(5) Uani 1.000000 1 . . . .
H7a H 0.3143(2) 0.8739(2) 0.5631(2) 0.0659(6) Uiso 1.000000 1 R . . .
H7b H 0.3201(2) 0.9244(2) 0.6597(2) 0.0659(6) Uiso 1.000000 1 R . . .
C8 C 0.1151(2) 0.8048(2) 0.7625(2) 0.0604(6) Uani 1.000000 1 . . . .
H8a H 0.1148(2) 0.8737(2) 0.7886(2) 0.0725(7) Uiso 1.000000 1 R . . .
H8b H 0.0756(2) 0.8419(2) 0.6927(2) 0.0725(7) Uiso 1.000000 1 R . . .
C9 C 0.0276(2) 0.7068(3) 0.8596(2) 0.0625(6) Uani 1.000000 1 . . . .
H9a H 0.0752(2) 0.6612(3) 0.9243(2) 0.0750(7) Uiso 1.000000 1 R . . .
H9b H -0.0568(2) 0.7525(3) 0.8899(2) 0.0750(7) Uiso 1.000000 1 R . . .
C10 C -0.0086(2) 0.6086(2) 0.8244(2) 0.0555(5) Uani 1.000000 1 . . . .
H10a H -0.0437(2) 0.6528(2) 0.7524(2) 0.0666(6) Uiso 1.000000 1 R . . .
H10b H -0.0805(2) 0.5634(2) 0.8866(2) 0.0666(6) Uiso 1.000000 1 R . . .
C11 C 0.07130(19) 0.4127(2) 0.77883(19) 0.0508(5) Uani 1.000000 1 . . . .
H11a H -0.01340(19) 0.3848(2) 0.83372(19) 0.0609(5) Uiso 1.000000 1 R . . .
H11b H 0.05472(19) 0.4487(2) 0.69901(19) 0.0609(5) Uiso 1.000000 1 R . . .
C12 C 0.1788(2) 0.2986(2) 0.78952(17) 0.0464(4) Uani 1.000000 1 . . . .
C13 C 0.1492(2) 0.1766(2) 0.8706(2) 0.0588(5) Uani 1.000000 1 . . . .
H13 H 0.0623(2) 0.1659(2) 0.9193(2) 0.0705(6) Uiso 1.000000 1 R . . .
C14 C 0.2484(3) 0.0718(2) 0.8790(2) 0.0656(6) Uani 1.000000 1 . . . .
C15 C 0.3775(3) 0.0851(2) 0.8076(2) 0.0680(6) Uani 1.000000 1 . . . .
H15 H 0.4436(3) 0.0136(2) 0.8141(2) 0.0816(8) Uiso 1.000000 1 R . . .
C16 C 0.4084(2) 0.2050(2) 0.7266(2) 0.0590(5) Uani 1.000000 1 . . . .
H16 H 0.4955(2) 0.2135(2) 0.6778(2) 0.0707(7) Uiso 1.000000 1 R . . .
C17 C 0.3116(2) 0.31389(19) 0.71630(16) 0.0444(4) Uani 1.000000 1 . . . .
C18 C 0.2205(2) 0.6841(2) 0.43501(17) 0.0485(4) Uani 1.000000 1 . . . .
C19 C 0.1364(3) 0.7550(3) 0.3415(2) 0.0832(9) Uani 1.000000 1 . . . .
H19a H 0.0671(16) 0.8163(17) 0.3659(11) 0.1249(13) Uiso 1.000000 1 GR . . .
H19b H 0.1948(5) 0.799(2) 0.2675(6) 0.1249(13) Uiso 1.000000 1 GR . . .
H19c H 0.094(2) 0.6945(4) 0.3318(16) 0.1249(13) Uiso 1.000000 1 GR . . .
O5A O 0.3150(7) 0.4845(7) 0.9422(7) 0.103(2) Uani 0.797(4) 1 D . P 1
S1 S 0.43083(8) 0.39112(10) 0.98671(7) 0.0648(3) Uani 0.797(4) 1 D . P 1
C20 C 0.5594(7) 0.3955(10) 0.8579(5) 0.088(2) Uani 0.797(4) 1 D . P 1
C21 C 0.3900(4) 0.2331(4) 1.0251(4) 0.0920(13) Uani 0.797(4) 1 D . P 1
O5b O 0.302(2) 0.4856(16) 0.9459(15) 0.055(4) Uiso 0.203(4) 1 D U P 2
C20a C 0.437(2) 0.294(2) 1.0862(19) 0.133(8) Uiso 0.203(4) 1 D U P 2
S1a S 0.3942(7) 0.3646(7) 0.9490(7) 0.123(2) Uiso 0.203(4) 1 D U P 2
C21a C 0.561(4) 0.398(5) 0.865(4) 0.137(17) Uiso 0.203(4) 1 D U P 2
H20a H 0.5199(10) 0.389(3) 0.8001(13) 0.132(4) Uiso 0.797(4) 1 GR . P 1
H20b H 0.598(2) 0.4750(18) 0.8254(17) 0.132(4) Uiso 0.797(4) 1 GR . P 1
H20c H 0.6298(19) 0.325(2) 0.8784(8) 0.132(4) Uiso 0.797(4) 1 GR . P 1
H21a H 0.322(3) 0.2108(13) 1.0981(16) 0.1380(19) Uiso 0.797(4) 1 GR . P 1
H21b H 0.354(3) 0.2315(9) 0.9630(14) 0.1380(19) Uiso 0.797(4) 1 GR . P 1
H21c H 0.4711(8) 0.1723(6) 1.035(3) 0.1380(19) Uiso 0.797(4) 1 GR . P 1
H20d H 0.483(2) 0.351(2) 1.0968(19) 0.199(12) Uiso 0.203(4) 1 R . P 2
H20e H 0.356(2) 0.276(2) 1.1473(19) 0.199(12) Uiso 0.203(4) 1 R . P 2
H20f H 0.497(2) 0.215(2) 1.0907(19) 0.199(12) Uiso 0.203(4) 1 R . P 2
H21d H 0.559(6) 0.489(7) 0.818(15) 0.21(3) Uiso 0.203(4) 1 GR . P 2
H21e H 0.622(6) 0.375(19) 0.917(4) 0.21(3) Uiso 0.203(4) 1 GR . P 2
H21f H 0.592(9) 0.350(17) 0.813(14) 0.21(3) Uiso 0.203(4) 1 GR . P 2

loop_
_atom_site_aniso_label
_atom_site_aniso_U_11
_atom_site_aniso_U_22
_atom_site_aniso_U_33
_atom_site_aniso_U_12
_atom_site_aniso_U_13
_atom_site_aniso_U_23
Zn1 0.03386(11) 0.05213(14) 0.03974(12) -0.00641(8) 0.00416(8) -0.02429(10)
Zn2 0.04260(16) 0.05058(17) 0.03373(15) -0.01204(13) 0.01030(11) -0.02221(13)
Cl1 0.0769(4) 0.0728(4) 0.1465(7) -0.0168(3) -0.0592(5) -0.0331(4)
Cl2 0.0954(6) 0.0698(4) 0.1063(6) -0.0305(4) -0.0066(5) 0.0184(4)
O1 0.0358(6) 0.0641(8) 0.0574(8) -0.0121(6) 0.0061(6) -0.0397(7)
O2 0.0482(7) 0.0461(7) 0.0392(7) -0.0101(6) 0.0139(5) -0.0168(6)
O3 0.0461(7) 0.0654(9) 0.0427(7) -0.0001(6) -0.0049(6) -0.0248(7)
O4 0.0512(8) 0.0656(9) 0.0389(7) -0.0033(7) -0.0010(6) -0.0222(6)
N1 0.0365(8) 0.0577(10) 0.0510(9) 0.0042(7) -0.0083(7) -0.0312(8)
N2 0.0328(7) 0.0622(10) 0.0349(7) -0.0045(7) 0.0006(6) -0.0205(7)
C1 0.0379(9) 0.0492(10) 0.0405(9) -0.0092(7) -0.0018(7) -0.0185(8)
C2 0.0387(9) 0.0596(12) 0.0556(11) -0.0069(8) -0.0012(8) -0.0261(10)
C3 0.0384(10) 0.0646(13) 0.0595(12) -0.0097(9) -0.0110(9) -0.0168(10)
C4 0.0525(12) 0.0536(11) 0.0696(14) -0.0142(9) -0.0246(10) -0.0154(10)
C5 0.0539(12) 0.0490(11) 0.0764(15) -0.0052(9) -0.0213(11) -0.0266(11)
C6 0.0412(9) 0.0467(10) 0.0543(11) -0.0050(8) -0.0105(8) -0.0200(9)
C7 0.0439(10) 0.0475(10) 0.0762(15) 0.0005(8) -0.0137(10) -0.0282(10)
C8 0.0401(10) 0.0698(14) 0.0790(15) 0.0091(9) -0.0087(10) -0.0459(13)
C9 0.0429(11) 0.0833(16) 0.0647(13) 0.0070(10) 0.0003(9) -0.0460(13)
C10 0.0323(9) 0.0739(14) 0.0525(11) -0.0004(9) 0.0039(8) -0.0272(10)
C11 0.0357(9) 0.0664(12) 0.0487(10) -0.0138(8) -0.0002(8) -0.0216(9)
C12 0.0417(9) 0.0561(11) 0.0396(9) -0.0149(8) -0.0001(7) -0.0173(8)
C13 0.0513(12) 0.0669(13) 0.0498(11) -0.0245(10) 0.0032(9) -0.0135(10)
C14 0.0700(15) 0.0544(12) 0.0562(13) -0.0217(11) -0.0029(11) -0.0039(10)
C15 0.0688(15) 0.0511(12) 0.0651(14) -0.0058(11) 0.0004(12) -0.0129(11)
C16 0.0539(12) 0.0528(11) 0.0546(12) -0.0096(9) 0.0109(9) -0.0177(10)
C17 0.0465(10) 0.0482(10) 0.0351(8) -0.0128(8) 0.0044(7) -0.0171(7)
C18 0.0484(10) 0.0562(11) 0.0404(9) -0.0095(9) -0.0057(8) -0.0182(8)
C19 0.0744(17) 0.119(2) 0.0549(14) 0.0078(16) -0.0229(13) -0.0343(15)
O5A 0.068(3) 0.124(3) 0.120(3) 0.0219(19) -0.041(2) -0.050(2)
S1 0.0495(4) 0.0990(7) 0.0505(4) -0.0041(4) -0.0147(3) -0.0319(4)
C20 0.080(3) 0.112(4) 0.0473(18) 0.009(2) 0.0019(16) -0.026(2)
C21 0.082(3) 0.088(3) 0.089(3) -0.007(2) -0.028(2) -0.010(2)

loop_
_atom_type_symbol
_atom_type_scat_dispersion_real
_atom_type_scat_dispersion_imag
_atom_type_scat_Cromer_Mann_a1
_atom_type_scat_Cromer_Mann_a2
_atom_type_scat_Cromer_Mann_a3
_atom_type_scat_Cromer_Mann_a4
_atom_type_scat_Cromer_Mann_b1
_atom_type_scat_Cromer_Mann_b2
_atom_type_scat_Cromer_Mann_b3
_atom_type_scat_Cromer_Mann_b4
_atom_type_scat_Cromer_Mann_c
_atom_type_scat_source
_atom_type_scat_dispersion_source
C 0.00347 0.00161 2.31000 1.02000 1.58860 0.86500 20.84390 10.20750 0.56870 51.65120 0.21560 'International Tables Volume C Table 6.1.1.4 (pp. 500-502)' 'Henke, Gullikson and Davis, At. Data and Nucl. Data Tables, 1993, 54, 2'
Cl 0.14873 0.16029 11.46040 7.19640 6.25560 1.64550 0.01040 1.16620 18.51940 47.77840 -9.55740 'International Tables Volume C Table 6.1.1.4 (pp. 500-502)' 'Henke, Gullikson and Davis, At. Data and Nucl. Data Tables, 1993, 54, 2'
H 0.00000 0.00000 0.49300 0.32291 0.14019 0.04081 10.51090 26.12570 3.14236 57.79970 0.00304 'International Tables Volume C Table 6.1.1.4 (pp. 500-502)' 'Henke, Gullikson and Davis, At. Data and Nucl. Data Tables, 1993, 54, 2'
N 0.00653 0.00323 12.21260 3.13220 2.01250 1.16630 0.00570 9.89330 28.99750 0.58260 -11.52900 'International Tables Volume C Table 6.1.1.4 (pp. 500-502)' 'Henke, Gullikson and Davis, At. Data and Nucl. Data Tables, 1993, 54, 2'
O 0.01158 0.00611 3.04850 2.28680 1.54630 0.86700 13.27710 5.70110 0.32390 32.90890 0.25080 'International Tables Volume C Table 6.1.1.4 (pp. 500-502)' 'Henke, Gullikson and Davis, At. Data and Nucl. Data Tables, 1993, 54, 2'
S 0.12424 0.12443 6.90530 5.20340 1.43790 1.58630 1.46790 22.21510 0.25360 56.17200 0.86690 'International Tables Volume C Table 6.1.1.4 (pp. 500-502)' 'Henke, Gullikson and Davis, At. Data and Nucl. Data Tables, 1993, 54, 2'
Zn 0.31207 1.46666 14.07430 7.03180 5.16520 2.41000 3.26550 0.23330 10.31630 58.70970 1.30410 'International Tables Volume C Table 6.1.1.4 (pp. 500-502)' 'Henke, Gullikson and Davis, At. Data and Nucl. Data Tables, 1993, 54, 2'

loop_
_geom_angle_atom_site_label_1
_geom_angle_atom_site_label_2
_geom_angle_atom_site_label_3
_geom_angle
_geom_angle_site_symmetry_1
_geom_angle_site_symmetry_3
_geom_angle_publ_flag
O1 Zn1 Zn2 41.90(4) . . ?
O2 Zn1 Zn2 42.51(3) . . ?
O2 Zn1 O1 79.24(5) . . ?
O3 Zn1 Zn2 90.26(4) . . ?
O3 Zn1 O1 104.72(6) . . ?
O3 Zn1 O2 100.02(6) . . ?
N1 Zn1 Zn2 131.21(5) . . ?
N1 Zn1 O1 89.45(6) . . ?
N1 Zn1 O2 157.05(7) . . ?
N1 Zn1 O3 102.16(7) . . ?
N2 Zn1 Zn2 131.93(5) . . ?
N2 Zn1 O1 155.42(7) . . ?
N2 Zn1 O2 89.45(6) . . ?
N2 Zn1 O3 98.67(6) . . ?
N2 Zn1 N1 92.98(7) . . ?
O5A Zn1 Zn2 112.92(12) . . ?
O5A Zn1 O1 97.04(13) . . ?
O5A Zn1 O2 93.74(13) . . ?
O5A Zn1 O3 156.03(13) . . ?
O5A Zn1 N1 67.68(14) . . ?
O5A Zn1 N2 61.70(14) . . ?
Zn1 Zn2 Zn1 180.0 2_666 . ?
O1 Zn2 Zn1 138.16(4) 2_666 . ?
O1 Zn2 Zn1 138.16(4) . 2_666 ?
O1 Zn2 Zn1 41.84(4) 2_666 2_666 ?
O1 Zn2 Zn1 41.84(4) . . ?
O1 Zn2 O1 180.0 2_666 . ?
O2 Zn2 Zn1 42.31(4) . . ?
O2 Zn2 Zn1 42.31(4) 2_666 2_666 ?
O2 Zn2 Zn1 137.69(4) . 2_666 ?
O2 Zn2 Zn1 137.69(4) 2_666 . ?
O2 Zn2 O1 101.01(5) . 2_666 ?
O2 Zn2 O1 78.99(5) 2_666 2_666 ?
O2 Zn2 O1 101.01(5) 2_666 . ?
O2 Zn2 O1 78.99(5) . . ?
O2 Zn2 O2 180.0 2_666 . ?
O4 Zn2 Zn1 111.42(3) . 2_666 ?
O4 Zn2 Zn1 111.42(3) 2_666 . ?
O4 Zn2 Zn1 68.58(3) . . ?
O4 Zn2 Zn1 68.58(3) 2_666 2_666 ?
O4 Zn2 O1 86.25(6) . . ?
O4 Zn2 O1 93.75(6) . 2_666 ?
O4 Zn2 O1 86.25(6) 2_666 2_666 ?
O4 Zn2 O1 93.75(6) 2_666 . ?
O4 Zn2 O2 94.84(6) . 2_666 ?
O4 Zn2 O2 85.16(6) 2_666 2_666 ?
O4 Zn2 O2 85.16(6) . . ?
O4 Zn2 O2 94.84(6) 2_666 . ?
O4 Zn2 O4 180.0 2_666 . ?
Zn2 O1 Zn1 96.27(5) . . ?
C1 O1 Zn1 129.35(11) . . ?
C1 O1 Zn2 134.19(11) . . ?
Zn2 O2 Zn1 95.18(5) . . ?
C17 O2 Zn1 127.50(11) . . ?
C17 O2 Zn2 134.98(12) . . ?
C18 O3 Zn1 118.88(13) . . ?
C18 O4 Zn2 136.54(13) . . ?
H1 N1 Zn1 107.0(16) . . ?
C7 N1 Zn1 108.65(12) . . ?
C7 N1 H1 109.2(16) . . ?
C8 N1 Zn1 111.97(13) . . ?
C8 N1 H1 109.5(16) . . ?
C8 N1 C7 110.37(17) . . ?
H2 N2 Zn1 105.5(16) . . ?
C10 N2 Zn1 112.23(13) . . ?
C10 N2 H2 110.2(16) . . ?
C11 N2 Zn1 109.53(11) . . ?
C11 N2 H2 107.4(15) . . ?
C11 N2 C10 111.66(16) . . ?
C2 C1 O1 121.47(17) . . ?
C6 C1 O1 120.37(16) . . ?
C6 C1 C2 118.16(18) . . ?
H2a C2 C1 119.19(12) . . ?
C3 C2 C1 121.6(2) . . ?
C3 C2 H2a 119.19(13) . . ?
H3 C3 C2 120.49(13) . . ?
C4 C3 C2 119.03(19) . . ?
C4 C3 H3 120.49(12) . . ?
C3 C4 Cl1 120.20(17) . . ?
C5 C4 Cl1 118.82(18) . . ?
C5 C4 C3 120.98(19) . . ?
H5 C5 C4 119.73(13) . . ?
C6 C5 C4 120.5(2) . . ?
C6 C5 H5 119.73(12) . . ?
C5 C6 C1 119.67(18) . . ?
C7 C6 C1 120.43(17) . . ?
C7 C6 C5 119.81(18) . . ?
C6 C7 N1 113.50(17) . . ?
H7a C7 N1 108.87(11) . . ?
H7a C7 C6 108.87(13) . . ?
H7b C7 N1 108.87(10) . . ?
H7b C7 C6 108.87(11) . . ?
H7b C7 H7a 107.7 . . ?
H8a C8 N1 109.08(11) . . ?
H8b C8 N1 109.08(12) . . ?
H8b C8 H8a 107.8 . . ?
C9 C8 N1 112.56(19) . . ?
C9 C8 H8a 109.08(12) . . ?
C9 C8 H8b 109.08(13) . . ?
H9a C9 C8 108.31(13) . . ?
H9b C9 C8 108.31(11) . . ?
H9b C9 H9a 107.4 . . ?
C10 C9 C8 115.87(19) . . ?
C10 C9 H9a 108.31(13) . . ?
C10 C9 H9b 108.31(11) . . ?
C9 C10 N2 112.27(17) . . ?
H10a C10 N2 109.15(11) . . ?
H10a C10 C9 109.15(14) . . ?
H10b C10 N2 109.15(11) . . ?
H10b C10 C9 109.15(12) . . ?
H10b C10 H10a 107.9 . . ?
H11a C11 N2 109.07(9) . . ?
H11b C11 N2 109.07(11) . . ?
H11b C11 H11a 107.8 . . ?
C12 C11 N2 112.61(16) . . ?
C12 C11 H11a 109.07(10) . . ?
C12 C11 H11b 109.07(11) . . ?
C13 C12 C11 120.57(18) . . ?
C17 C12 C11 119.96(18) . . ?
C17 C12 C13 119.5(2) . . ?
H13 C13 C12 119.92(13) . . ?
C14 C13 C12 120.2(2) . . ?
C14 C13 H13 119.92(13) . . ?
C13 C14 Cl2 119.68(18) . . ?
C15 C14 Cl2 119.3(2) . . ?
C15 C14 C13 121.0(2) . . ?
H15 C15 C14 120.19(15) . . ?
C16 C15 C14 119.6(2) . . ?
C16 C15 H15 120.19(14) . . ?
H16 C16 C15 119.37(14) . . ?
C17 C16 C15 121.3(2) . . ?
C17 C16 H16 119.37(11) . . ?
C12 C17 O2 119.78(18) . . ?
C16 C17 O2 121.73(17) . . ?
C16 C17 C12 118.49(18) . . ?
O4 C18 O3 125.54(19) . . ?
C19 C18 O3 115.8(2) . . ?
C19 C18 O4 118.68(19) . . ?
H19a C19 C18 109.5 . . ?
H19b C19 C18 109.5 . . ?
H19b C19 H19a 109.5 . . ?
H19c C19 C18 109.5 . . ?
H19c C19 H19a 109.5 . . ?
H19c C19 H19b 109.5 . . ?
S1 O5A Zn1 126.1(4) . . ?
C20 S1 O5A 105.0(4) . . ?
C21 S1 O5A 107.6(3) . . ?
C21 S1 C20 97.1(4) . . ?
H20a C20 S1 109.5 . . ?
H20b C20 S1 109.5 . . ?
H20b C20 H20a 109.5 . . ?
H20c C20 S1 109.5 . . ?
H20c C20 H20a 109.5 . . ?
H20c C20 H20b 109.5 . . ?
H21a C21 S1 109.5 . . ?
H21b C21 S1 109.5 . . ?
H21b C21 H21a 109.5 . . ?
H21c C21 S1 109.5 . . ?
H21c C21 H21a 109.5 . . ?
H21c C21 H21b 109.5 . . ?
H20d C20a S1a 109.5 . . ?
H20e C20a S1a 109.5 . . ?
H20e C20a H20d 109.5 . . ?
H20f C20a S1a 109.5 . . ?
H20f C20a H20d 109.5 . . ?
H20f C20a H20e 109.5 . . ?
C20a S1a O5b 107.7(12) . . ?
C21a S1a O5b 111(2) . . ?
C21a S1a C20a 96.5(18) . . ?
H21d C21a S1a 109.5 . . ?
H21e C21a S1a 109.5 . . ?
H21e C21a H21d 109.5 . . ?
H21f C21a S1a 109.5 . . ?
H21f C21a H21d 109.5 . . ?
H21f C21a H21e 109.5 . . ?

loop_
_geom_bond_atom_site_label_1
_geom_bond_atom_site_label_2
_geom_bond_distance
_geom_bond_site_symmetry_2
_geom_bond_publ_flag
Zn1 Zn2 3.03759(19) . ?
Zn1 O1 2.0383(13) . ?
Zn1 O2 2.0529(13) . ?
Zn1 O3 1.9886(14) . ?
Zn1 N1 2.1095(17) . ?
Zn1 N2 2.1096(15) . ?
Zn1 O5A 3.320(7) . ?
Zn2 O1 2.0406(13) 2_666 ?
Zn2 O1 2.0406(13) . ?
Zn2 O2 2.0610(12) 2_666 ?
Zn2 O2 2.0610(12) . ?
Zn2 O4 2.2290(15) . ?
Zn2 O4 2.2290(15) 2_666 ?
Cl1 C4 1.749(2) . ?
Cl2 C14 1.753(2) . ?
O1 C1 1.329(2) . ?
O2 C17 1.323(2) . ?
O3 C18 1.268(2) . ?
O4 C18 1.247(2) . ?
N1 H1 0.86(2) . ?
N1 C7 1.478(3) . ?
N1 C8 1.482(2) . ?
N2 H2 0.86(2) . ?
N2 C10 1.480(2) . ?
N2 C11 1.478(3) . ?
C1 C2 1.402(3) . ?
C1 C6 1.404(3) . ?
C2 H2a 0.9300 . ?
C2 C3 1.383(3) . ?
C3 H3 0.9300 . ?
C3 C4 1.375(3) . ?
C4 C5 1.376(3) . ?
C5 H5 0.9300 . ?
C5 C6 1.391(3) . ?
C6 C7 1.503(3) . ?
C7 H7a 0.9700 . ?
C7 H7b 0.9700 . ?
C8 H8a 0.9700 . ?
C8 H8b 0.9700 . ?
C8 C9 1.509(4) . ?
C9 H9a 0.9700 . ?
C9 H9b 0.9700 . ?
C9 C10 1.513(3) . ?
C10 H10a 0.9700 . ?
C10 H10b 0.9700 . ?
C11 H11a 0.9700 . ?
C11 H11b 0.9700 . ?
C11 C12 1.496(3) . ?
C12 C13 1.394(3) . ?
C12 C17 1.416(3) . ?
C13 H13 0.9300 . ?
C13 C14 1.377(4) . ?
C14 C15 1.376(3) . ?
C15 H15 0.9300 . ?
C15 C16 1.379(3) . ?
C16 H16 0.9300 . ?
C16 C17 1.394(3) . ?
C18 C19 1.510(3) . ?
C19 H19a 0.9600 . ?
C19 H19b 0.9600 . ?
C19 H19c 0.9600 . ?
O5A S1 1.481(6) . ?
S1 C20 1.770(5) . ?
S1 C21 1.788(4) . ?
C20 H20a 0.9600 . ?
C20 H20b 0.9600 . ?
C20 H20c 0.9600 . ?
C21 H21a 0.9600 . ?
C21 H21b 0.9600 . ?
C21 H21c 0.9600 . ?
O5b S1a 1.48(2) . ?
C20a S1a 1.73(2) . ?
C20a H20d 0.9600 . ?
C20a H20e 0.9600 . ?
C20a H20f 0.9600 . ?
S1a C21a 1.77(3) . ?
C21a H21d 0.9600 . ?
C21a H21e 0.9600 . ?
C21a H21f 0.9600 . ?

loop_
_restr_equal_distance_atom_site_label_1
_restr_equal_distance_atom_site_label_2
_restr_equal_distance_site_symmetry_2
_restr_equal_distance_class_id
Zn1 O5A 1 1
Zn1 S1 1 5
Zn1 O5b 1 1
Zn1 S1a 1 5
O5A S1 1 2
O5A C20 1 6
O5A C21 1 7
S1 C20 1 3
S1 C21 1 4
C20 C21 1 8
O5b C20a 1 6
O5b S1a 1 2
O5b C21a 1 7
C20a C21a 1 8
S1a C20a 1 3
S1a C21a 1 4

loop_
_restr_equal_distance_class_class_id
_restr_equal_distance_class_target_weight_param
_restr_equal_distance_class_average
_restr_equal_distance_class_esd
_restr_equal_distance_class_diff_max
1 0.0200 3.3209 0.0012 0.0012
2 0.0200 1.4819 0.0012 0.0012
3 0.0200 1.7474 0.0223 0.0223
4 0.0200 1.7789 0.0087 0.0087
5 0.0400 4.1114 0.2485 0.2485
6 0.0400 2.5896 0.0045 0.0045
7 0.0400 2.6615 0.0181 0.0181
8 0.0400 2.6375 0.0293 0.0293

loop_
_restr_U_similar_atom_site_label_1
_restr_U_similar_atom_site_label_2
_restr_U_similar_weight_param
O5b S1a 0.0800
C20a S1a 0.0400
S1a C21a 0.0400
